data_4517862
loop_
_publ_author_name
'Wallace, Mark A.'
'Zavalij, Peter Y.'
'Sita, Lawrence R.'

_publ_section_title
;
 Enantioselective Living Coordinative Chain Transfer Polymerization:
 Production of Optically Active End-Group-Functionalized (+)- or
 (&#x2212;)-Poly(methylene-1,3-cyclopentane) via a Homochiral C1-Symmetric
 Caproamidinate Hafnium Initiator
;
_journal_name_full 'ACS Catalysis'
_journal_page_first 8496
_journal_page_last 8502
_journal_paper_doi 10.1021/acscatal.0c02104
_journal_year 2020
_chemical_absolute_configuration ad
_chemical_formula_moiety 'C26 H40 Hf N2'
_chemical_formula_sum 'C26 H40 Hf N2'
_chemical_formula_weight 559.09
_space_group_crystal_system tetragonal
_space_group_IT_number 78
_space_group_name_Hall 'P 4cw'
_space_group_name_H-M_alt 'P 43'
_atom_sites_solution_hydrogens geom
_atom_sites_solution_primary direct
_atom_sites_solution_secondary difmap
_audit_creation_method 'SHELXL & ZCIF'
_cell_angle_alpha 90
_cell_angle_beta 90
_cell_angle_gamma 90
_cell_formula_units_Z 4
_cell_length_a 9.4877(6)
_cell_length_b 9.4877(6)
_cell_length_c 27.766(2)
_cell_measurement_reflns_used 17405
_cell_measurement_temperature 150(2)
_cell_measurement_theta_max 31.5
_cell_measurement_theta_min 2.3
_cell_volume 2499.4(3)
_computing_cell_refinement 'Apex2, Saint (Bruker, 2012)'
_computing_data_collection 'Apex2 (Bruker, 2012)'
_computing_data_reduction 'Apex2, Saint'
_computing_molecular_graphics 'Olex2 (Dolomanov, 2009)'
_computing_publication_material 'Apex2, SHELXL, Platon (Spek, 2015)'
_computing_structure_refinement 'ShelXL (Sheldrick, 2015c)'
_computing_structure_solution 'ShelXT (Sheldrick, 2015a)'
_diffrn_ambient_temperature 150(2)
_diffrn_detector 'CCD area detector'
_diffrn_measured_fraction_theta_full 1.000
_diffrn_measured_fraction_theta_max 1.000
_diffrn_measurement_device_type 'Bruker Smart Apex II CCD'
_diffrn_measurement_method '\f and \w scans'
_diffrn_measurement_specimen_support 'MiTeGen loop'
_diffrn_orient_matrix_type standard
_diffrn_orient_matrix_UB_11 0.0245418
_diffrn_orient_matrix_UB_12 0.0904113
_diffrn_orient_matrix_UB_13 0.0165085
_diffrn_orient_matrix_UB_21 -0.0942680
_diffrn_orient_matrix_UB_22 0.0004129
_diffrn_orient_matrix_UB_23 0.0160949
_diffrn_orient_matrix_UB_31 0.0401838
_diffrn_orient_matrix_UB_32 -0.0542212
_diffrn_orient_matrix_UB_33 0.0276674
_diffrn_radiation_monochromator graphite
_diffrn_radiation_type MoK\a
_diffrn_radiation_wavelength 0.71073
_diffrn_reflns_av_R_equivalents 0.0216
_diffrn_reflns_av_unetI/netI 0.0201
_diffrn_reflns_Laue_measured_fraction_full 1.000
_diffrn_reflns_Laue_measured_fraction_max 1.000
_diffrn_reflns_limit_h_max 13
_diffrn_reflns_limit_h_min -13
_diffrn_reflns_limit_k_max 13
_diffrn_reflns_limit_k_min -13
_diffrn_reflns_limit_l_max 40
_diffrn_reflns_limit_l_min -40
_diffrn_reflns_number 33785
_diffrn_reflns_point_group_measured_fraction_full 1.000
_diffrn_reflns_point_group_measured_fraction_max 0.993
_diffrn_reflns_theta_full 25.242
_diffrn_reflns_theta_max 31.248
_diffrn_reflns_theta_min 2.147
_diffrn_source 'sealed tube'
_exptl_absorpt_coefficient_mu 4.187
_exptl_absorpt_correction_T_max 0.415
_exptl_absorpt_correction_T_min 0.307
_exptl_absorpt_correction_type multi-scan
_exptl_absorpt_process_details 'SADABS (Sheldrick, 1996)'
_exptl_crystal_colour colourless
_exptl_crystal_density_diffrn 1.486
_exptl_crystal_density_method 'not measured'
_exptl_crystal_description prism
_exptl_crystal_F_000 1128
_exptl_crystal_size_max 0.35
_exptl_crystal_size_mid 0.22
_exptl_crystal_size_min 0.21
_refine_diff_density_max 0.486
_refine_diff_density_min -0.507
_refine_diff_density_rms 0.054
_refine_ls_abs_structure_details
;
 Flack x determined using 3515 quotients [(I+)-(I-)]/[(I+)+(I-)]
 (Parsons, Flack and Wagner, Acta Cryst. B69 (2013) 249-259).
;
_refine_ls_abs_structure_Flack -0.024(4)
_refine_ls_extinction_coef 0.00041(11)
_refine_ls_extinction_expression Fc^*^=kFc[1+0.001xFc^2^\l^3^/sin(2\q)]^-1/4^
_refine_ls_extinction_method 'SHELXL-2017/1 (Sheldrick 2017)'
_refine_ls_goodness_of_fit_ref 1.063
_refine_ls_hydrogen_treatment constr
_refine_ls_matrix_type full
_refine_ls_number_parameters 271
_refine_ls_number_reflns 8065
_refine_ls_number_restraints 1
_refine_ls_restrained_S_all 1.063
_refine_ls_R_factor_all 0.0186
_refine_ls_R_factor_gt 0.0165
_refine_ls_shift/su_max 0.001
_refine_ls_shift/su_mean 0.000
_refine_ls_structure_factor_coef Fsqd
_refine_ls_weighting_details 'w=1/[\s^2^(Fo^2^)+(0.0204P)^2^+0.1289P] where P=(Fo^2^+2Fc^2^)/3'
_refine_ls_weighting_scheme calc
_refine_ls_wR_factor_gt 0.0375
_refine_ls_wR_factor_ref 0.0378
_reflns_Friedel_coverage 0.951
_reflns_Friedel_fraction_full 1.000
_reflns_Friedel_fraction_max 0.986
_reflns_number_gt 7523
_reflns_number_total 8065
_reflns_threshold_expression 'I > 2\s(I)'
_cod_data_source_file cs0c02104_si_002.cif
_cod_data_source_block cmpd_S_1
_cod_depositor_comments 'Adding full bibliography for 4517861--4517862.cif.'
_cod_original_cell_volume 2499.4(4)
_cod_database_code 4517862
_shelx_shelxl_version_number 2017/1
_shelx_space_group_comment
;
The symmetry employed for this shelxl refinement is uniquely defined
by the following loop, which should always be used as a source of
symmetry information in preference to the above space-group names.
They are only intended as comments.
;
_shelx_estimated_absorpt_t_min 0.322
_shelx_estimated_absorpt_t_max 0.473

loop_
_space_group_symop_operation_xyz
'x, y, z'
'-x, -y, z+1/2'
'-y, x, z+3/4'
'y, -x, z+1/4'

loop_
_atom_site_label
_atom_site_type_symbol
_atom_site_fract_x
_atom_site_fract_y
_atom_site_fract_z
_atom_site_U_iso_or_equiv
_atom_site_adp_type
_atom_site_occupancy
_atom_site_site_symmetry_order
_atom_site_calc_flag
_atom_site_refinement_flags_posn
_atom_site_refinement_flags_adp
_atom_site_refinement_flags_occupancy
_atom_site_disorder_assembly
_atom_site_disorder_group
Hf1 Hf 0.19076(2) 0.36144(2) 0.53258(2) 0.02138(3) Uani 1 1 d . . . . .
N1 N 0.1034(3) 0.5289(3) 0.48606(10) 0.0282(6) Uani 1 1 d . . . . .
N2 N 0.2899(2) 0.5777(2) 0.53028(12) 0.0256(4) Uani 1 1 d . . . . .
C1 C 0.0887(4) 0.1932(4) 0.59354(11) 0.0305(7) Uani 1 1 d . . . . .
C2 C 0.1632(3) 0.2966(3) 0.61990(10) 0.0257(6) Uani 1 1 d . . . . .
C3 C 0.0939(3) 0.4276(3) 0.61341(11) 0.0266(6) Uani 1 1 d . . . . .
C4 C -0.0234(3) 0.4050(4) 0.58325(12) 0.0309(7) Uani 1 1 d . . . . .
C5 C -0.0280(4) 0.2615(4) 0.57105(11) 0.0338(7) Uani 1 1 d . . . . .
C6 C 0.1233(6) 0.0380(4) 0.59227(16) 0.0531(11) Uani 1 1 d . . . . .
H6A H 0.086297 -0.007575 0.621308 0.080 Uiso 1 1 calc R U . . .
H6B H 0.225780 0.025672 0.590955 0.080 Uiso 1 1 calc R U . . .
H6C H 0.080304 -0.004869 0.563715 0.080 Uiso 1 1 calc R U . . .
C7 C 0.2851(4) 0.2693(5) 0.65305(13) 0.0423(9) Uani 1 1 d . . . . .
H7A H 0.249511 0.241268 0.684778 0.063 Uiso 1 1 calc R U . . .
H7B H 0.341647 0.355185 0.656220 0.063 Uiso 1 1 calc R U . . .
H7C H 0.343579 0.193506 0.639807 0.063 Uiso 1 1 calc R U . . .
C8 C 0.1273(4) 0.5631(4) 0.63955(14) 0.0411(8) Uani 1 1 d . . . . .
H8A H 0.119729 0.642450 0.617108 0.062 Uiso 1 1 calc R U . . .
H8B H 0.223353 0.558580 0.652420 0.062 Uiso 1 1 calc R U . . .
H8C H 0.060425 0.576135 0.666076 0.062 Uiso 1 1 calc R U . . .
C9 C -0.1322(4) 0.5166(5) 0.57114(16) 0.0516(12) Uani 1 1 d . . . . .
H9A H -0.182438 0.489558 0.541722 0.077 Uiso 1 1 calc R U . . .
H9B H -0.084952 0.607268 0.566105 0.077 Uiso 1 1 calc R U . . .
H9C H -0.199449 0.525068 0.597766 0.077 Uiso 1 1 calc R U . . .
C10 C -0.1444(5) 0.1895(6) 0.54388(14) 0.0589(13) Uani 1 1 d . . . . .
H10A H -0.216353 0.156726 0.566596 0.088 Uiso 1 1 calc R U . . .
H10B H -0.106024 0.108846 0.526185 0.088 Uiso 1 1 calc R U . . .
H10C H -0.186904 0.256124 0.521131 0.088 Uiso 1 1 calc R U . . .
C11 C 0.1928(3) 0.6276(3) 0.49992(10) 0.0240(6) Uani 1 1 d . . . . .
C12 C 0.1816(3) 0.7782(3) 0.48221(12) 0.0276(6) Uani 1 1 d . . . . .
H12A H 0.251108 0.837206 0.499573 0.033 Uiso 1 1 calc R U . . .
H12B H 0.086410 0.814969 0.489664 0.033 Uiso 1 1 calc R U . . .
C13 C 0.2081(4) 0.7903(4) 0.42756(12) 0.0324(7) Uani 1 1 d . . . . .
H13A H 0.232256 0.889405 0.419965 0.039 Uiso 1 1 calc R U . . .
H13B H 0.290846 0.731614 0.419204 0.039 Uiso 1 1 calc R U . . .
C14 C 0.0843(4) 0.7457(4) 0.39581(13) 0.0369(8) Uani 1 1 d . . . . .
H14A H 0.004153 0.809632 0.402405 0.044 Uiso 1 1 calc R U . . .
H14B H 0.111696 0.759226 0.361715 0.044 Uiso 1 1 calc R U . . .
C15 C 0.0335(4) 0.5940(4) 0.40206(12) 0.0368(8) Uani 1 1 d . . . . .
H15A H -0.046500 0.577419 0.379867 0.044 Uiso 1 1 calc R U . . .
H15B H 0.110537 0.529288 0.392634 0.044 Uiso 1 1 calc R U . . .
C16 C -0.0128(3) 0.5582(4) 0.45283(12) 0.0321(7) Uani 1 1 d . . . . .
H16A H -0.068740 0.637854 0.465714 0.038 Uiso 1 1 calc R U . . .
H16B H -0.075304 0.474711 0.451587 0.038 Uiso 1 1 calc R U . . .
C17 C 0.4027(3) 0.6687(4) 0.54882(11) 0.0287(6) Uani 1 1 d . . . . .
H1 H 0.357927 0.751730 0.564879 0.034 Uiso 1 1 calc R U . . .
C18 C 0.4877(4) 0.5887(4) 0.58661(13) 0.0388(8) Uani 1 1 d . . . . .
H18A H 0.424944 0.557697 0.612560 0.058 Uiso 1 1 calc R U . . .
H18B H 0.560723 0.650621 0.599865 0.058 Uiso 1 1 calc R U . . .
H18C H 0.532165 0.506285 0.571682 0.058 Uiso 1 1 calc R U . . .
C19 C 0.5011(3) 0.7234(3) 0.50968(12) 0.0268(6) Uani 1 1 d . . . . .
C20 C 0.5426(4) 0.6366(4) 0.47164(13) 0.0315(7) Uani 1 1 d . . . . .
H20 H 0.508940 0.542414 0.469938 0.038 Uiso 1 1 calc R U . . .
C21 C 0.6337(3) 0.6879(4) 0.43590(14) 0.0372(8) Uani 1 1 d . . . . .
H21 H 0.661333 0.628974 0.409886 0.045 Uiso 1 1 calc R U . . .
C22 C 0.6832(4) 0.8250(5) 0.43883(16) 0.0443(10) Uani 1 1 d . . . . .
H22 H 0.745428 0.860081 0.414869 0.053 Uiso 1 1 calc R U . . .
C23 C 0.6422(4) 0.9108(4) 0.47644(16) 0.0446(9) Uani 1 1 d . . . . .
H23 H 0.675306 1.005183 0.478121 0.054 Uiso 1 1 calc R U . . .
C24 C 0.5532(4) 0.8594(4) 0.51165(13) 0.0355(7) Uani 1 1 d . . . . .
H24 H 0.527201 0.918635 0.537753 0.043 Uiso 1 1 calc R U . . .
C25 C 0.1308(4) 0.2152(4) 0.47069(13) 0.0333(7) Uani 1 1 d . . . . .
H25A H 0.032452 0.231998 0.461553 0.050 Uiso 1 1 calc R U . . .
H25B H 0.142029 0.116945 0.480903 0.050 Uiso 1 1 calc R U . . .
H25C H 0.192148 0.233739 0.443009 0.050 Uiso 1 1 calc R U . . .
C26 C 0.4039(3) 0.2548(4) 0.53572(18) 0.0384(7) Uani 1 1 d . . . . .
H26A H 0.461921 0.287016 0.508671 0.058 Uiso 1 1 calc R U . . .
H26B H 0.391470 0.152471 0.533746 0.058 Uiso 1 1 calc R U . . .
H26C H 0.450613 0.278894 0.566110 0.058 Uiso 1 1 calc R U . . .

loop_
_atom_site_aniso_label
_atom_site_aniso_U_11
_atom_site_aniso_U_22
_atom_site_aniso_U_33
_atom_site_aniso_U_23
_atom_site_aniso_U_13
_atom_site_aniso_U_12
Hf1 0.01976(6) 0.02422(6) 0.02015(5) 0.00091(5) 0.00087(5) 0.00320(4)
N1 0.0256(13) 0.0300(14) 0.0291(13) 0.0076(11) -0.0075(10) -0.0053(11)
N2 0.0204(10) 0.0305(11) 0.0259(10) 0.0030(12) -0.0014(12) -0.0020(9)
C1 0.0423(19) 0.0266(16) 0.0225(14) 0.0025(12) 0.0046(13) -0.0041(14)
C2 0.0281(15) 0.0307(16) 0.0183(12) 0.0035(11) 0.0022(10) 0.0057(12)
C3 0.0265(15) 0.0288(15) 0.0244(13) -0.0004(11) 0.0062(11) 0.0050(12)
C4 0.0195(14) 0.0453(19) 0.0278(15) 0.0085(14) 0.0065(11) 0.0073(13)
C5 0.0307(17) 0.048(2) 0.0225(14) 0.0047(13) 0.0010(12) -0.0129(15)
C6 0.089(4) 0.0274(18) 0.043(2) 0.0043(16) 0.010(2) 0.000(2)
C7 0.0373(19) 0.062(3) 0.0274(16) 0.0087(16) -0.0063(14) 0.0094(18)
C8 0.052(2) 0.0342(18) 0.0366(18) -0.0102(15) 0.0114(16) 0.0004(16)
C9 0.036(2) 0.072(3) 0.047(2) 0.019(2) 0.0122(17) 0.027(2)
C10 0.045(2) 0.096(4) 0.035(2) -0.004(2) -0.0012(16) -0.035(2)
C11 0.0198(13) 0.0294(15) 0.0226(12) 0.0020(11) 0.0011(10) 0.0019(11)
C12 0.0237(14) 0.0254(15) 0.0336(15) -0.0003(12) -0.0019(12) 0.0027(11)
C13 0.0332(17) 0.0303(16) 0.0337(16) 0.0088(13) 0.0009(13) 0.0001(13)
C14 0.0388(18) 0.0401(19) 0.0317(16) 0.0124(14) -0.0031(14) -0.0016(16)
C15 0.0394(19) 0.043(2) 0.0283(15) 0.0070(14) -0.0090(14) -0.0063(15)
C16 0.0249(15) 0.0393(18) 0.0321(16) 0.0100(13) -0.0097(13) -0.0059(13)
C17 0.0242(14) 0.0333(16) 0.0286(14) -0.0034(12) -0.0045(11) -0.0008(12)
C18 0.0288(17) 0.053(2) 0.0345(17) 0.0069(16) -0.0091(14) -0.0061(16)
C19 0.0184(13) 0.0299(15) 0.0320(14) 0.0010(12) -0.0054(11) -0.0024(11)
C20 0.0244(15) 0.0314(17) 0.0388(17) -0.0029(13) 0.0001(13) -0.0027(12)
C21 0.0279(17) 0.046(2) 0.0373(18) 0.0050(15) 0.0030(13) 0.0050(15)
C22 0.0277(17) 0.058(2) 0.047(2) 0.0239(19) -0.0061(15) -0.0057(16)
C23 0.044(2) 0.037(2) 0.052(2) 0.0133(17) -0.0147(18) -0.0141(17)
C24 0.0391(19) 0.0299(16) 0.0376(17) -0.0015(13) -0.0113(14) -0.0065(14)
C25 0.0354(18) 0.0353(18) 0.0290(15) -0.0048(13) 0.0014(13) 0.0042(15)
C26 0.0317(15) 0.0381(17) 0.0453(18) 0.0008(19) 0.0024(18) 0.0116(13)

loop_
_atom_type_symbol
_atom_type_description
_atom_type_scat_dispersion_real
_atom_type_scat_dispersion_imag
_atom_type_scat_source
C C 0.0033 0.0016 'International Tables Vol C Tables 4.2.6.8 and 6.1.1.4'
H H 0.0000 0.0000 'International Tables Vol C Tables 4.2.6.8 and 6.1.1.4'
N N 0.0061 0.0033 'International Tables Vol C Tables 4.2.6.8 and 6.1.1.4'
Hf Hf -0.5830 6.1852 'International Tables Vol C Tables 4.2.6.8 and 6.1.1.4'

loop_
_geom_angle_atom_site_label_1
_geom_angle_atom_site_label_2
_geom_angle_atom_site_label_3
_geom_angle
_geom_angle_site_symmetry_1
_geom_angle_site_symmetry_3
_geom_angle_publ_flag
N1 Hf1 N2 59.08(10) . . ?
N1 Hf1 C26 132.79(14) . . ?
N2 Hf1 C26 92.01(11) . . ?
N1 Hf1 C25 84.46(12) . . ?
N2 Hf1 C25 129.45(13) . . ?
C26 Hf1 C25 88.85(15) . . ?
N1 Hf1 C3 101.89(11) . . ?
N2 Hf1 C3 87.16(11) . . ?
C26 Hf1 C3 113.91(15) . . ?
C25 Hf1 C3 137.39(12) . . ?
N1 Hf1 C4 84.59(11) . . ?
N2 Hf1 C4 101.76(11) . . ?
C26 Hf1 C4 140.96(14) . . ?
C25 Hf1 C4 108.73(13) . . ?
C3 Hf1 C4 32.67(11) . . ?
N1 Hf1 C2 134.48(10) . . ?
N2 Hf1 C2 107.02(11) . . ?
C26 Hf1 C2 86.93(14) . . ?
C25 Hf1 C2 123.49(12) . . ?
C3 Hf1 C2 32.80(10) . . ?
C4 Hf1 C2 54.17(10) . . ?
N1 Hf1 C5 102.10(11) . . ?
N2 Hf1 C5 134.20(11) . . ?
C26 Hf1 C5 123.48(13) . . ?
C25 Hf1 C5 83.39(12) . . ?
C3 Hf1 C5 54.02(11) . . ?
C4 Hf1 C5 32.44(12) . . ?
C2 Hf1 C5 54.10(10) . . ?
N1 Hf1 C1 134.76(12) . . ?
N2 Hf1 C1 138.99(11) . . ?
C26 Hf1 C1 91.98(14) . . ?
C25 Hf1 C1 91.42(12) . . ?
C3 Hf1 C1 54.27(11) . . ?
C4 Hf1 C1 54.24(12) . . ?
C2 Hf1 C1 32.62(11) . . ?
C5 Hf1 C1 32.88(12) . . ?
N1 Hf1 C11 29.33(9) . . ?
N2 Hf1 C11 29.79(9) . . ?
C26 Hf1 C11 115.29(11) . . ?
C25 Hf1 C11 108.65(11) . . ?
C3 Hf1 C11 93.99(10) . . ?
C4 Hf1 C11 92.32(10) . . ?
C2 Hf1 C11 123.82(10) . . ?
C5 Hf1 C11 120.23(11) . . ?
C1 Hf1 C11 145.68(10) . . ?
C11 N1 C16 122.2(3) . . ?
C11 N1 Hf1 95.67(18) . . ?
C16 N1 Hf1 142.0(2) . . ?
C11 N2 C17 121.0(3) . . ?
C11 N2 Hf1 93.04(18) . . ?
C17 N2 Hf1 145.9(2) . . ?
C2 C1 C5 107.4(3) . . ?
C2 C1 C6 125.5(4) . . ?
C5 C1 C6 127.0(4) . . ?
C2 C1 Hf1 73.49(18) . . ?
C5 C1 Hf1 73.54(18) . . ?
C6 C1 Hf1 121.2(3) . . ?
C1 C2 C3 108.1(3) . . ?
C1 C2 C7 125.7(3) . . ?
C3 C2 C7 126.0(3) . . ?
C1 C2 Hf1 73.89(17) . . ?
C3 C2 Hf1 73.22(16) . . ?
C7 C2 Hf1 123.6(2) . . ?
C4 C3 C2 108.0(3) . . ?
C4 C3 C8 125.5(3) . . ?
C2 C3 C8 126.0(3) . . ?
C4 C3 Hf1 73.68(18) . . ?
C2 C3 Hf1 73.98(16) . . ?
C8 C3 Hf1 124.6(2) . . ?
C5 C4 C3 108.4(3) . . ?
C5 C4 C9 127.0(4) . . ?
C3 C4 C9 124.3(4) . . ?
C5 C4 Hf1 74.33(19) . . ?
C3 C4 Hf1 73.65(17) . . ?
C9 C4 Hf1 122.9(2) . . ?
C4 C5 C1 108.1(3) . . ?
C4 C5 C10 125.8(4) . . ?
C1 C5 C10 125.8(4) . . ?
C4 C5 Hf1 73.23(18) . . ?
C1 C5 Hf1 73.58(19) . . ?
C10 C5 Hf1 124.3(2) . . ?
C1 C6 H6A 109.5 . . ?
C1 C6 H6B 109.5 . . ?
H6A C6 H6B 109.5 . . ?
C1 C6 H6C 109.5 . . ?
H6A C6 H6C 109.5 . . ?
H6B C6 H6C 109.5 . . ?
C2 C7 H7A 109.5 . . ?
C2 C7 H7B 109.5 . . ?
H7A C7 H7B 109.5 . . ?
C2 C7 H7C 109.5 . . ?
H7A C7 H7C 109.5 . . ?
H7B C7 H7C 109.5 . . ?
C3 C8 H8A 109.5 . . ?
C3 C8 H8B 109.5 . . ?
H8A C8 H8B 109.5 . . ?
C3 C8 H8C 109.5 . . ?
H8A C8 H8C 109.5 . . ?
H8B C8 H8C 109.5 . . ?
C4 C9 H9A 109.5 . . ?
C4 C9 H9B 109.5 . . ?
H9A C9 H9B 109.5 . . ?
C4 C9 H9C 109.5 . . ?
H9A C9 H9C 109.5 . . ?
H9B C9 H9C 109.5 . . ?
C5 C10 H10A 109.5 . . ?
C5 C10 H10B 109.5 . . ?
H10A C10 H10B 109.5 . . ?
C5 C10 H10C 109.5 . . ?
H10A C10 H10C 109.5 . . ?
H10B C10 H10C 109.5 . . ?
N1 C11 N2 112.0(3) . . ?
N1 C11 C12 122.0(3) . . ?
N2 C11 C12 126.0(3) . . ?
N1 C11 Hf1 54.99(16) . . ?
N2 C11 Hf1 57.16(15) . . ?
C12 C11 Hf1 175.5(2) . . ?
C11 C12 C13 112.2(3) . . ?
C11 C12 H12A 109.2 . . ?
C13 C12 H12A 109.2 . . ?
C11 C12 H12B 109.2 . . ?
C13 C12 H12B 109.2 . . ?
H12A C12 H12B 107.9 . . ?
C14 C13 C12 114.9(3) . . ?
C14 C13 H13A 108.5 . . ?
C12 C13 H13A 108.5 . . ?
C14 C13 H13B 108.5 . . ?
C12 C13 H13B 108.5 . . ?
H13A C13 H13B 107.5 . . ?
C15 C14 C13 116.0(3) . . ?
C15 C14 H14A 108.3 . . ?
C13 C14 H14A 108.3 . . ?
C15 C14 H14B 108.3 . . ?
C13 C14 H14B 108.3 . . ?
H14A C14 H14B 107.4 . . ?
C16 C15 C14 114.1(3) . . ?
C16 C15 H15A 108.7 . . ?
C14 C15 H15A 108.7 . . ?
C16 C15 H15B 108.7 . . ?
C14 C15 H15B 108.7 . . ?
H15A C15 H15B 107.6 . . ?
N1 C16 C15 114.2(3) . . ?
N1 C16 H16A 108.7 . . ?
C15 C16 H16A 108.7 . . ?
N1 C16 H16B 108.7 . . ?
C15 C16 H16B 108.7 . . ?
H16A C16 H16B 107.6 . . ?
N2 C17 C19 113.4(3) . . ?
N2 C17 C18 109.5(3) . . ?
C19 C17 C18 109.6(3) . . ?
N2 C17 H1 108.1 . . ?
C19 C17 H1 108.1 . . ?
C18 C17 H1 108.1 . . ?
C17 C18 H18A 109.5 . . ?
C17 C18 H18B 109.5 . . ?
H18A C18 H18B 109.5 . . ?
C17 C18 H18C 109.5 . . ?
H18A C18 H18C 109.5 . . ?
H18B C18 H18C 109.5 . . ?
C24 C19 C20 118.7(3) . . ?
C24 C19 C17 120.6(3) . . ?
C20 C19 C17 120.7(3) . . ?
C19 C20 C21 120.3(3) . . ?
C19 C20 H20 119.9 . . ?
C21 C20 H20 119.9 . . ?
C22 C21 C20 119.5(4) . . ?
C22 C21 H21 120.2 . . ?
C20 C21 H21 120.2 . . ?
C23 C22 C21 120.2(4) . . ?
C23 C22 H22 119.9 . . ?
C21 C22 H22 119.9 . . ?
C22 C23 C24 120.0(4) . . ?
C22 C23 H23 120.0 . . ?
C24 C23 H23 120.0 . . ?
C23 C24 C19 121.4(4) . . ?
C23 C24 H24 119.3 . . ?
C19 C24 H24 119.3 . . ?
Hf1 C25 H25A 109.5 . . ?
Hf1 C25 H25B 109.5 . . ?
H25A C25 H25B 109.5 . . ?
Hf1 C25 H25C 109.5 . . ?
H25A C25 H25C 109.5 . . ?
H25B C25 H25C 109.5 . . ?
Hf1 C26 H26A 109.5 . . ?
Hf1 C26 H26B 109.5 . . ?
H26A C26 H26B 109.5 . . ?
Hf1 C26 H26C 109.5 . . ?
H26A C26 H26C 109.5 . . ?
H26B C26 H26C 109.5 . . ?

loop_
_geom_bond_atom_site_label_1
_geom_bond_atom_site_label_2
_geom_bond_distance
_geom_bond_site_symmetry_2
_geom_bond_publ_flag
Hf1 N1 2.209(3) . ?
Hf1 N2 2.258(2) . ?
Hf1 C26 2.263(3) . ?
Hf1 C25 2.281(3) . ?
Hf1 C3 2.505(3) . ?
Hf1 C4 2.505(3) . ?
Hf1 C2 2.515(3) . ?
Hf1 C5 2.519(3) . ?
Hf1 C1 2.520(3) . ?
Hf1 C11 2.684(3) . ?
N1 C11 1.321(4) . ?
N1 C16 1.465(4) . ?
N2 C11 1.335(4) . ?
N2 C17 1.468(4) . ?
C1 C2 1.414(5) . ?
C1 C5 1.426(5) . ?
C1 C6 1.509(5) . ?
C2 C3 1.417(4) . ?
C2 C7 1.500(4) . ?
C3 C4 1.409(5) . ?
C3 C8 1.509(5) . ?
C4 C5 1.404(5) . ?
C4 C9 1.517(5) . ?
C5 C10 1.502(5) . ?
C6 H6A 0.9800 . ?
C6 H6B 0.9800 . ?
C6 H6C 0.9800 . ?
C7 H7A 0.9800 . ?
C7 H7B 0.9800 . ?
C7 H7C 0.9800 . ?
C8 H8A 0.9800 . ?
C8 H8B 0.9800 . ?
C8 H8C 0.9800 . ?
C9 H9A 0.9800 . ?
C9 H9B 0.9800 . ?
C9 H9C 0.9800 . ?
C10 H10A 0.9800 . ?
C10 H10B 0.9800 . ?
C10 H10C 0.9800 . ?
C11 C12 1.515(4) . ?
C12 C13 1.543(5) . ?
C12 H12A 0.9900 . ?
C12 H12B 0.9900 . ?
C13 C14 1.529(5) . ?
C13 H13A 0.9900 . ?
C13 H13B 0.9900 . ?
C14 C15 1.528(5) . ?
C14 H14A 0.9900 . ?
C14 H14B 0.9900 . ?
C15 C16 1.515(5) . ?
C15 H15A 0.9900 . ?
C15 H15B 0.9900 . ?
C16 H16A 0.9900 . ?
C16 H16B 0.9900 . ?
C17 C19 1.524(4) . ?
C17 C18 1.526(5) . ?
C17 H1 1.0000 . ?
C18 H18A 0.9800 . ?
C18 H18B 0.9800 . ?
C18 H18C 0.9800 . ?
C19 C24 1.382(5) . ?
C19 C20 1.396(5) . ?
C20 C21 1.403(5) . ?
C20 H20 0.9500 . ?
C21 C22 1.385(6) . ?
C21 H21 0.9500 . ?
C22 C23 1.380(7) . ?
C22 H22 0.9500 . ?
C23 C24 1.381(6) . ?
C23 H23 0.9500 . ?
C24 H24 0.9500 . ?
C25 H25A 0.9800 . ?
C25 H25B 0.9800 . ?
C25 H25C 0.9800 . ?
C26 H26A 0.9800 . ?
C26 H26B 0.9800 . ?
C26 H26C 0.9800 . ?
